data_4027040
loop_
_publ_author_name
'Andrzej Rajca'
'Przemys\/law J. Boraty\'nski'
'Arnon Olankitwanit'
'Kouichi Shiraishi'
'Maren Pink'
'Suchada Rajca'

_publ_section_title
;
 Ladder Oligo(m-aniline)s: Derivatives of Azaacenes with Cross-Conjugated
 \p-Systems
;
_journal_name_full 'Journal of Organic Chemistry'
_journal_page_first 2107
_journal_page_last 2120
_journal_paper_doi 10.1021/jo2025948
_journal_volume 77
_journal_year 2012
_chemical_formula_sum 'C51 H60 N4'
_chemical_formula_weight 729.03
_chemical_name_systematic
; 
 ? 
;
_space_group_IT_number 5
_symmetry_cell_setting monoclinic
_symmetry_space_group_name_Hall 'C 2y'
_symmetry_space_group_name_H-M 'C 1 2 1'
_atom_sites_solution_hydrogens geom
_atom_sites_solution_primary direct
_atom_sites_solution_secondary difmap
_audit_creation_method SHELXL-97
_cell_angle_alpha 90.00
_cell_angle_beta 95.132(3)
_cell_angle_gamma 90.00
_cell_formula_units_Z 4
_cell_length_a 58.012(6)
_cell_length_b 6.9700(6)
_cell_length_c 10.0048(9)
_cell_measurement_temperature 100(2)
_cell_volume 4029.2(7)
_computing_structure_refinement 'SHELXL-97 (Sheldrick, 2008)'
_computing_structure_solution 'SHELXS-97 (Sheldrick, 2008)'
_diffrn_ambient_temperature 100(2)
_diffrn_measured_fraction_theta_full 0.988
_diffrn_measured_fraction_theta_max 0.988
_diffrn_radiation_monochromator graphite
_diffrn_radiation_source 'fine-focus sealed tube'
_diffrn_radiation_wavelength 0.49595
_diffrn_reflns_av_R_equivalents 0.1566
_diffrn_reflns_av_sigmaI/netI 0.1845
_diffrn_reflns_limit_h_max 72
_diffrn_reflns_limit_h_min -72
_diffrn_reflns_limit_k_max 8
_diffrn_reflns_limit_k_min -8
_diffrn_reflns_limit_l_max 12
_diffrn_reflns_limit_l_min -12
_diffrn_reflns_number 14709
_diffrn_reflns_theta_full 18.04
_diffrn_reflns_theta_max 18.04
_diffrn_reflns_theta_min 0.98
_exptl_absorpt_coefficient_mu 0.046
_exptl_absorpt_correction_T_max 0.9999
_exptl_absorpt_correction_T_min 0.9963
_exptl_crystal_density_diffrn 1.202
_exptl_crystal_F_000 1576
_exptl_crystal_size_max 0.08
_exptl_crystal_size_mid 0.01
_exptl_crystal_size_min 0.00
_refine_diff_density_max 0.239
_refine_diff_density_min -0.328
_refine_diff_density_rms 0.071
_refine_ls_abs_structure_details 'Flack H D (1983), Acta Cryst. A39, 876-881'
_refine_ls_abs_structure_Flack 6(9)
_refine_ls_extinction_method none
_refine_ls_goodness_of_fit_ref 0.892
_refine_ls_hydrogen_treatment mixed
_refine_ls_matrix_type full
_refine_ls_number_parameters 516
_refine_ls_number_reflns 7957
_refine_ls_number_restraints 257
_refine_ls_restrained_S_all 0.939
_refine_ls_R_factor_all 0.1696
_refine_ls_R_factor_gt 0.0786
_refine_ls_shift/su_max 0.002
_refine_ls_shift/su_mean 0.000
_refine_ls_structure_factor_coef Fsqd
_refine_ls_weighting_details 'calc w=1/[\s^2^(Fo^2^)+(0.0963P)^2^+0.0000P] where P=(Fo^2^+2Fc^2^)/3'
_refine_ls_weighting_scheme calc
_refine_ls_wR_factor_gt 0.1798
_refine_ls_wR_factor_ref 0.2202
_reflns_number_gt 3727
_reflns_number_total 7957
_reflns_threshold_expression >2sigma(I)
_cod_data_source_file jo2025948_si_001.cif
_cod_data_source_block 05505
_cod_database_code 4027040

loop_
_symmetry_equiv_pos_as_xyz
'x, y, z'
'-x, y, -z'
'x+1/2, y+1/2, z'
'-x+1/2, y+1/2, -z'

loop_
_atom_site_label
_atom_site_type_symbol
_atom_site_fract_x
_atom_site_fract_y
_atom_site_fract_z
_atom_site_U_iso_or_equiv
_atom_site_adp_type
_atom_site_occupancy
_atom_site_symmetry_multiplicity
_atom_site_calc_flag
_atom_site_refinement_flags
_atom_site_disorder_assembly
_atom_site_disorder_group
N1 N 0.28640(8) 0.5142(5) 0.2226(4) 0.0268(10) Uani 1 1 d U . .
H1A H 0.2887 0.6091 0.1673 0.032 Uiso 1 1 calc R . .
N2 N 0.36698(9) 0.5560(6) 0.3754(4) 0.0364(11) Uani 1 1 d U . .
H2A H 0.3681 0.6537 0.3206 0.044 Uiso 1 1 calc R . .
N3 N 0.12752(9) 0.5717(6) -0.1423(4) 0.0344(11) Uani 1 1 d U . .
H3A H 0.1320 0.6697 -0.1892 0.041 Uiso 1 1 calc R . .
N4 N 0.20560(7) 0.5295(5) 0.0581(4) 0.0240(10) Uani 1 1 d U . .
H4A H 0.2087 0.6287 0.0083 0.029 Uiso 1 1 calc R . .
C1 C 0.24547(9) 0.5313(6) 0.1494(4) 0.0195(10) Uani 1 1 d U . .
C2 C 0.26391(9) 0.4452(6) 0.2251(4) 0.0201(11) Uani 1 1 d U . .
C3 C 0.30524(10) 0.4443(7) 0.3003(4) 0.0227(11) Uani 1 1 d U . .
C4 C 0.32683(10) 0.5295(7) 0.2994(5) 0.0265(11) Uani 1 1 d U . .
H4B H 0.3284 0.6377 0.2432 0.032 Uiso 1 1 calc R . .
C5 C 0.34568(10) 0.4647(7) 0.3754(5) 0.0278(12) Uani 1 1 d U . .
C6 C 0.38668(10) 0.5025(7) 0.4563(6) 0.0338(13) Uani 1 1 d U . .
C7 C 0.40727(11) 0.6050(8) 0.4524(6) 0.0415(15) Uani 1 1 d U . .
H7A H 0.4075 0.7145 0.3960 0.050 Uiso 1 1 calc R . .
C8 C 0.42711(12) 0.5528(8) 0.5273(6) 0.0484(16) Uani 1 1 d U . .
H8A H 0.4407 0.6284 0.5249 0.058 Uiso 1 1 calc R . .
C9 C 0.42748(12) 0.3872(9) 0.6080(7) 0.0496(16) Uani 1 1 d U A .
C10 C 0.40711(11) 0.2877(8) 0.6121(6) 0.0415(14) Uani 1 1 d U . .
H10A H 0.4072 0.1765 0.6671 0.050 Uiso 1 1 calc R . .
C11 C 0.38627(11) 0.3406(7) 0.5401(5) 0.0339(13) Uani 1 1 d U . .
C12 C 0.36433(10) 0.2210(7) 0.5491(5) 0.0330(13) Uani 1 1 d U . .
C13 C 0.34416(10) 0.2991(7) 0.4594(5) 0.0301(12) Uani 1 1 d U . .
C14 C 0.32241(10) 0.2142(7) 0.4563(5) 0.0284(12) Uani 1 1 d U . .
H14A H 0.3210 0.1038 0.5107 0.034 Uiso 1 1 calc R . .
C15 C 0.30257(10) 0.2777(6) 0.3800(4) 0.0237(11) Uani 1 1 d U . .
C16 C 0.27994(9) 0.1751(6) 0.3852(4) 0.0210(11) Uani 1 1 d U . .
C17 C 0.26012(9) 0.2763(6) 0.3022(4) 0.0195(11) Uani 1 1 d U . .
C18 C 0.23791(10) 0.2052(7) 0.2951(4) 0.0268(12) Uani 1 1 d U . .
H18A H 0.2353 0.0944 0.3469 0.032 Uiso 1 1 calc R . .
C19 C 0.21898(9) 0.2831(6) 0.2180(5) 0.0238(11) Uani 1 1 d U . .
C20 C 0.19511(9) 0.1874(7) 0.2117(4) 0.0231(11) Uani 1 1 d U . .
C21 C 0.17735(9) 0.2952(6) 0.1198(4) 0.0233(11) Uani 1 1 d U . .
C22 C 0.15468(10) 0.2351(7) 0.1015(5) 0.0312(13) Uani 1 1 d U . .
H22A H 0.1506 0.1258 0.1510 0.037 Uiso 1 1 calc R . .
C23 C 0.13722(10) 0.3193(7) 0.0174(5) 0.0310(12) Uani 1 1 d U . .
C24 C 0.11272(10) 0.2438(8) 0.0088(5) 0.0361(13) Uani 1 1 d U . .
C25 C 0.09668(11) 0.3561(8) -0.0896(5) 0.0332(13) Uani 1 1 d U . .
C26 C 0.07340(12) 0.3082(9) -0.1119(5) 0.0462(15) Uani 1 1 d U . .
H26A H 0.0681 0.2009 -0.0646 0.055 Uiso 1 1 calc R . .
C27 C 0.05746(12) 0.4039(9) -0.1969(6) 0.0468(15) Uani 1 1 d U B .
C28 C 0.06592(12) 0.5653(9) -0.2640(6) 0.0466(16) Uani 1 1 d U . .
H28A H 0.0555 0.6387 -0.3222 0.056 Uiso 1 1 calc R . .
C29 C 0.08838(11) 0.6168(8) -0.2471(5) 0.0407(14) Uani 1 1 d U . .
H29A H 0.0935 0.7233 -0.2960 0.049 Uiso 1 1 calc R . .
C30 C 0.10442(10) 0.5178(8) -0.1596(5) 0.0327(13) Uani 1 1 d U . .
C31 C 0.14374(10) 0.4815(7) -0.0567(5) 0.0286(12) Uani 1 1 d U . .
C32 C 0.16638(10) 0.5463(7) -0.0418(5) 0.0289(12) Uani 1 1 d U . .
H32A H 0.1706 0.6531 -0.0934 0.035 Uiso 1 1 calc R . .
C33 C 0.18333(10) 0.4592(6) 0.0473(5) 0.0240(11) Uani 1 1 d U . .
C34 C 0.22353(9) 0.4512(6) 0.1443(4) 0.0228(11) Uani 1 1 d U . .
C35 C 0.24884(9) 0.7047(6) 0.0623(5) 0.0278(12) Uani 1 1 d U . .
H35A H 0.2397 0.8096 0.0907 0.042 Uiso 1 1 d R . .
H35B H 0.2442 0.6750 -0.0299 0.042 Uiso 1 1 d R . .
H35C H 0.2649 0.7400 0.0713 0.042 Uiso 1 1 d R . .
C36 C 0.44965(13) 0.3235(10) 0.6899(7) 0.0652(19) Uani 1 1 d DU . .
C37 C 0.47072(16) 0.3474(15) 0.6059(10) 0.071(3) Uani 0.782(9) 1 d PDU A 1
H37A H 0.4685 0.2748 0.5242 0.106 Uiso 0.782(9) 1 d PR A 1
H37B H 0.4845 0.3037 0.6576 0.106 Uiso 0.782(9) 1 d PR A 1
H37C H 0.4723 0.4809 0.5850 0.106 Uiso 0.782(9) 1 d PR A 1
C38 C 0.4536(2) 0.443(2) 0.8141(10) 0.110(4) Uani 0.782(9) 1 d PDU A 1
H38A H 0.4517 0.5785 0.7981 0.165 Uiso 0.782(9) 1 d PR A 1
H38B H 0.4689 0.4197 0.8566 0.165 Uiso 0.782(9) 1 d PR A 1
H38C H 0.4423 0.3997 0.8714 0.165 Uiso 0.782(9) 1 d PR A 1
C39 C 0.4500(2) 0.1032(13) 0.7227(13) 0.089(4) Uani 0.782(9) 1 d PDU A 1
H39A H 0.4384 0.0732 0.7824 0.133 Uiso 0.782(9) 1 d PR A 1
H39B H 0.4649 0.0633 0.7623 0.133 Uiso 0.782(9) 1 d PR A 1
H39C H 0.4465 0.0372 0.6391 0.133 Uiso 0.782(9) 1 d PR A 1
C37D C 0.4720(3) 0.436(4) 0.699(3) 0.071(3) Uani 0.218(9) 1 d PDU A 2
H37D H 0.4849 0.3860 0.6565 0.106 Uiso 0.218(9) 1 d PR A 2
H37E H 0.4759 0.4426 0.7941 0.106 Uiso 0.218(9) 1 d PR A 2
H37F H 0.4683 0.5618 0.6647 0.106 Uiso 0.218(9) 1 d PR A 2
C38D C 0.4437(5) 0.306(6) 0.8421(15) 0.110(4) Uani 0.218(9) 1 d PDU A 2
H38D H 0.4291 0.2406 0.8318 0.165 Uiso 0.218(9) 1 d PR A 2
H38E H 0.4414 0.4372 0.8658 0.165 Uiso 0.218(9) 1 d PR A 2
H38F H 0.4536 0.2446 0.9116 0.165 Uiso 0.218(9) 1 d PR A 2
C39D C 0.4534(9) 0.110(3) 0.652(4) 0.089(4) Uani 0.218(9) 1 d PDU A 2
H39D H 0.4636 0.0930 0.7322 0.133 Uiso 0.218(9) 1 d PR A 2
H39E H 0.4616 0.0872 0.5750 0.133 Uiso 0.218(9) 1 d PR A 2
H39F H 0.4408 0.0206 0.6529 0.133 Uiso 0.218(9) 1 d PR A 2
C40 C 0.35865(11) 0.2167(8) 0.6972(5) 0.0425(15) Uani 1 1 d U . .
H40A H 0.3570 0.3456 0.7288 0.064 Uiso 1 1 d R . .
H40B H 0.3710 0.1541 0.7510 0.064 Uiso 1 1 d R . .
H40C H 0.3445 0.1477 0.7036 0.064 Uiso 1 1 d R . .
C41 C 0.36862(11) 0.0075(7) 0.5091(6) 0.0449(16) Uani 1 1 d U . .
H41A H 0.3714 0.0015 0.4161 0.067 Uiso 1 1 d R . .
H41B H 0.3552 -0.0682 0.5237 0.067 Uiso 1 1 d R . .
H41C H 0.3818 -0.0418 0.5631 0.067 Uiso 1 1 d R . .
C42 C 0.28258(10) -0.0328(6) 0.3303(5) 0.0322(13) Uani 1 1 d U . .
H42A H 0.2880 -0.0270 0.2424 0.048 Uiso 1 1 d R . .
H42B H 0.2679 -0.0973 0.3255 0.048 Uiso 1 1 d R . .
H42C H 0.2936 -0.1019 0.3895 0.048 Uiso 1 1 d R . .
C43 C 0.27348(10) 0.1594(7) 0.5297(5) 0.0320(13) Uani 1 1 d U . .
H43A H 0.2701 0.2848 0.5626 0.048 Uiso 1 1 d R . .
H43B H 0.2862 0.1048 0.5849 0.048 Uiso 1 1 d R . .
H43C H 0.2601 0.0788 0.5325 0.048 Uiso 1 1 d R . .
C44 C 0.19702(10) -0.0183(7) 0.1589(5) 0.0353(14) Uani 1 1 d U . .
H44A H 0.2014 -0.0145 0.0686 0.053 Uiso 1 1 d R . .
H44B H 0.1823 -0.0817 0.1602 0.053 Uiso 1 1 d R . .
H44C H 0.2085 -0.0873 0.2147 0.053 Uiso 1 1 d R . .
C45 C 0.18726(10) 0.1774(7) 0.3532(5) 0.0341(13) Uani 1 1 d U . .
H45A H 0.1862 0.3050 0.3884 0.051 Uiso 1 1 d R . .
H45B H 0.1983 0.1047 0.4099 0.051 Uiso 1 1 d R . .
H45C H 0.1724 0.1165 0.3502 0.051 Uiso 1 1 d R . .
C46 C 0.10362(11) 0.2543(9) 0.1505(5) 0.0489(17) Uani 1 1 d U . .
H46A H 0.1041 0.3848 0.1813 0.073 Uiso 1 1 d R . .
H46B H 0.1132 0.1759 0.2119 0.073 Uiso 1 1 d R . .
H46C H 0.0880 0.2086 0.1456 0.073 Uiso 1 1 d R . .
C47 C 0.11263(12) 0.0303(8) -0.0281(6) 0.0528(18) Uani 1 1 d U . .
H47A H 0.1195 0.0139 -0.1111 0.079 Uiso 1 1 d R . .
H47B H 0.0970 -0.0164 -0.0381 0.079 Uiso 1 1 d R . .
H47C H 0.1213 -0.0404 0.0416 0.079 Uiso 1 1 d R . .
C48 C 0.03210(14) 0.3504(11) -0.2151(6) 0.069(2) Uani 1 1 d DU . .
C49 C 0.0244(2) 0.188(2) -0.1267(14) 0.076(3) Uani 0.521(8) 1 d PDU B 1
H49A H 0.0300 0.2091 -0.0345 0.114 Uiso 0.521(8) 1 d PR B 1
H49B H 0.0308 0.0712 -0.1578 0.114 Uiso 0.521(8) 1 d PR B 1
H49C H 0.0078 0.1796 -0.1341 0.114 Uiso 0.521(8) 1 d PR B 1
C50 C 0.0208(5) 0.355(3) -0.3532(13) 0.069(3) Uani 0.521(8) 1 d PDU B 1
H50A H 0.0228 0.4815 -0.3880 0.103 Uiso 0.521(8) 1 d PR B 1
H50B H 0.0045 0.3260 -0.3557 0.103 Uiso 0.521(8) 1 d PR B 1
H50C H 0.0282 0.2633 -0.4069 0.103 Uiso 0.521(8) 1 d PR B 1
C51 C 0.0195(2) 0.531(2) -0.1498(13) 0.069(3) Uani 0.521(8) 1 d PDU B 1
H51A H 0.0227 0.6470 -0.1958 0.104 Uiso 0.521(8) 1 d PR B 1
H51B H 0.0251 0.5412 -0.0570 0.104 Uiso 0.521(8) 1 d PR B 1
H51C H 0.0031 0.5091 -0.1567 0.104 Uiso 0.521(8) 1 d PR B 1
C49D C 0.0311(2) 0.1148(17) -0.2279(14) 0.069(3) Uani 0.479(8) 1 d PDU B 2
H49D H 0.0392 0.0780 -0.3038 0.103 Uiso 0.479(8) 1 d PR B 2
H49E H 0.0154 0.0715 -0.2408 0.103 Uiso 0.479(8) 1 d PR B 2
H49F H 0.0386 0.0577 -0.1481 0.103 Uiso 0.479(8) 1 d PR B 2
C50D C 0.0208(5) 0.408(3) -0.3497(15) 0.069(3) Uani 0.479(8) 1 d PDU B 2
H50D H 0.0198 0.5452 -0.3552 0.104 Uiso 0.479(8) 1 d PR B 2
H50E H 0.0055 0.3544 -0.3567 0.104 Uiso 0.479(8) 1 d PR B 2
H50F H 0.0291 0.3603 -0.4217 0.104 Uiso 0.479(8) 1 d PR B 2
C51D C 0.0205(2) 0.392(3) -0.0993(13) 0.076(3) Uani 0.479(8) 1 d PDU B 2
H51D H 0.0171 0.5262 -0.0945 0.114 Uiso 0.479(8) 1 d PR B 2
H51E H 0.0299 0.3534 -0.0198 0.114 Uiso 0.479(8) 1 d PR B 2
H51F H 0.0063 0.3201 -0.1063 0.114 Uiso 0.479(8) 1 d PR B 2

loop_
_atom_site_aniso_label
_atom_site_aniso_U_11
_atom_site_aniso_U_22
_atom_site_aniso_U_33
_atom_site_aniso_U_23
_atom_site_aniso_U_13
_atom_site_aniso_U_12
N1 0.047(3) 0.010(2) 0.024(2) 0.0043(18) 0.007(2) -0.0004(18)
N2 0.043(3) 0.028(2) 0.039(3) 0.007(2) 0.010(2) 0.001(2)
N3 0.052(3) 0.024(2) 0.028(2) 0.013(2) 0.001(2) -0.008(2)
N4 0.040(3) 0.0108(18) 0.021(2) 0.0120(18) 0.0040(19) -0.0011(18)
C1 0.037(3) 0.011(2) 0.012(2) -0.0025(19) 0.007(2) 0.001(2)
C2 0.036(3) 0.014(2) 0.011(2) -0.0020(19) 0.007(2) -0.003(2)
C3 0.041(3) 0.012(2) 0.015(2) 0.000(2) 0.007(2) 0.001(2)
C4 0.043(3) 0.010(2) 0.027(3) -0.001(2) 0.009(2) 0.000(2)
C5 0.037(3) 0.016(2) 0.033(3) -0.006(2) 0.015(2) 0.001(2)
C6 0.039(3) 0.020(3) 0.044(3) -0.005(2) 0.013(3) 0.001(2)
C7 0.043(4) 0.030(3) 0.053(4) 0.003(3) 0.014(3) 0.001(3)
C8 0.048(4) 0.034(3) 0.063(4) -0.004(3) 0.006(3) -0.005(3)
C9 0.046(4) 0.034(3) 0.069(4) 0.000(3) 0.004(3) 0.001(3)
C10 0.047(4) 0.032(3) 0.046(3) 0.001(3) 0.007(3) 0.001(3)
C11 0.044(3) 0.022(3) 0.036(3) 0.002(2) 0.007(3) 0.006(2)
C12 0.043(3) 0.021(3) 0.035(3) -0.002(2) 0.007(3) 0.003(2)
C13 0.042(3) 0.021(2) 0.027(3) -0.001(2) 0.005(2) -0.001(2)
C14 0.045(3) 0.019(2) 0.021(2) 0.001(2) 0.005(2) -0.004(2)
C15 0.045(3) 0.011(2) 0.015(2) -0.0003(19) 0.004(2) -0.001(2)
C16 0.037(3) 0.012(2) 0.014(2) 0.0020(19) 0.002(2) -0.002(2)
C17 0.038(3) 0.009(2) 0.012(2) 0.0008(18) 0.005(2) -0.0039(19)
C18 0.046(3) 0.017(2) 0.016(2) 0.004(2) 0.002(2) -0.004(2)
C19 0.039(3) 0.009(2) 0.025(3) 0.002(2) 0.010(2) 0.001(2)
C20 0.037(3) 0.015(2) 0.017(2) 0.005(2) 0.006(2) 0.000(2)
C21 0.037(3) 0.015(2) 0.018(2) 0.005(2) 0.004(2) -0.002(2)
C22 0.045(3) 0.025(3) 0.024(3) 0.010(2) 0.005(2) -0.003(3)
C23 0.046(3) 0.023(3) 0.024(3) 0.007(2) 0.001(2) -0.003(2)
C24 0.046(4) 0.031(3) 0.031(3) 0.006(3) 0.006(3) -0.003(3)
C25 0.047(4) 0.028(3) 0.025(3) 0.003(2) 0.006(2) -0.005(3)
C26 0.058(4) 0.047(4) 0.034(3) 0.017(3) 0.004(3) -0.009(3)
C27 0.050(4) 0.056(4) 0.034(3) 0.012(3) 0.001(3) -0.006(3)
C28 0.045(4) 0.053(4) 0.040(3) 0.015(3) -0.004(3) 0.004(3)
C29 0.051(4) 0.036(3) 0.034(3) 0.010(3) -0.002(3) -0.002(3)
C30 0.044(3) 0.031(3) 0.024(3) 0.006(2) 0.007(2) 0.000(3)
C31 0.046(3) 0.019(2) 0.021(2) 0.006(2) 0.002(2) 0.003(2)
C32 0.054(3) 0.012(2) 0.020(2) 0.007(2) 0.005(2) -0.005(2)
C33 0.044(3) 0.013(2) 0.016(2) 0.003(2) 0.006(2) 0.001(2)
C34 0.041(3) 0.012(2) 0.017(2) 0.003(2) 0.007(2) 0.000(2)
C35 0.043(4) 0.009(2) 0.032(3) 0.007(2) 0.005(3) -0.004(2)
C36 0.047(4) 0.064(4) 0.081(5) 0.000(4) -0.010(4) 0.001(4)
C37 0.049(5) 0.075(6) 0.085(7) -0.006(5) -0.018(5) 0.011(5)
C38 0.089(10) 0.156(11) 0.081(5) -0.025(7) -0.016(5) 0.033(8)
C39 0.070(8) 0.075(4) 0.119(11) 0.030(5) -0.009(8) 0.017(5)
C37D 0.049(5) 0.075(6) 0.085(7) -0.006(5) -0.018(5) 0.011(5)
C38D 0.089(10) 0.156(11) 0.081(5) -0.025(7) -0.016(5) 0.033(8)
C39D 0.070(8) 0.075(4) 0.119(11) 0.030(5) -0.009(8) 0.017(5)
C40 0.051(4) 0.034(3) 0.042(3) -0.003(3) 0.004(3) 0.005(3)
C41 0.058(5) 0.026(3) 0.051(3) -0.001(3) 0.011(3) 0.007(3)
C42 0.050(4) 0.016(2) 0.030(3) 0.003(2) -0.002(3) 0.003(2)
C43 0.042(4) 0.023(3) 0.031(3) 0.000(2) 0.003(2) 0.000(2)
C44 0.048(4) 0.022(2) 0.036(3) 0.004(2) 0.004(3) -0.005(2)
C45 0.048(4) 0.027(3) 0.029(3) 0.001(2) 0.010(3) -0.007(2)
C46 0.061(5) 0.049(4) 0.038(3) 0.006(3) 0.009(3) -0.003(3)
C47 0.077(5) 0.027(3) 0.053(4) 0.008(3) -0.008(4) -0.003(3)
C48 0.059(5) 0.096(5) 0.051(4) 0.031(4) -0.001(3) -0.009(4)
C49 0.051(7) 0.101(7) 0.077(6) 0.036(7) 0.010(5) -0.001(6)
C50 0.054(8) 0.096(7) 0.054(5) 0.014(5) -0.008(5) -0.026(6)
C51 0.051(7) 0.090(7) 0.066(5) 0.008(5) -0.001(5) -0.018(6)
C49D 0.054(8) 0.096(7) 0.054(5) 0.014(5) -0.008(5) -0.026(6)
C50D 0.051(7) 0.090(7) 0.066(5) 0.008(5) -0.001(5) -0.018(6)
C51D 0.051(7) 0.101(7) 0.077(6) 0.036(7) 0.010(5) -0.001(6)

loop_
_atom_type_symbol
_atom_type_description
_atom_type_scat_dispersion_real
_atom_type_scat_dispersion_imag
_atom_type_scat_source
C C 0.0015 0.0009 'International Tables Vol C Tables 4.2.6.8 and 6.1.1.4'
H H 0.0000 0.0000 'International Tables Vol C Tables 4.2.6.8 and 6.1.1.4'
N N 0.0030 0.0019 'International Tables Vol C Tables 4.2.6.8 and 6.1.1.4'

loop_
_geom_angle_atom_site_label_1
_geom_angle_atom_site_label_2
_geom_angle_atom_site_label_3
_geom_angle
C3 N1 C2 124.5(4)
C3 N1 H1A 117.7
C2 N1 H1A 117.7
C5 N2 C6 124.1(5)
C5 N2 H2A 117.9
C6 N2 H2A 117.9
C31 N3 C30 123.8(5)
C31 N3 H3A 118.1
C30 N3 H3A 118.1
C33 N4 C34 123.3(4)
C33 N4 H4A 118.3
C34 N4 H4A 118.3
C34 C1 C2 120.3(4)
C34 C1 C35 117.8(5)
C2 C1 C35 121.8(5)
C1 C2 N1 121.1(4)
C1 C2 C17 120.0(5)
N1 C2 C17 118.8(4)
N1 C3 C4 121.2(4)
N1 C3 C15 119.0(5)
C4 C3 C15 119.7(5)
C5 C4 C3 122.6(5)
C5 C4 H4B 118.7
C3 C4 H4B 118.7
C4 C5 N2 121.4(5)
C4 C5 C13 120.6(5)
N2 C5 C13 118.0(5)
N2 C6 C7 120.5(5)
N2 C6 C11 120.3(5)
C7 C6 C11 119.1(6)
C8 C7 C6 122.0(6)
C8 C7 H7A 119.0
C6 C7 H7A 119.0
C7 C8 C9 120.2(6)
C7 C8 H8A 119.9
C9 C8 H8A 119.9
C10 C9 C8 117.5(6)
C10 C9 C36 121.5(6)
C8 C9 C36 121.0(6)
C9 C10 C11 123.8(6)
C9 C10 H10A 118.1
C11 C10 H10A 118.1
C10 C11 C6 117.3(5)
C10 C11 C12 120.7(5)
C6 C11 C12 122.0(5)
C13 C12 C11 111.9(5)
C13 C12 C40 110.8(5)
C11 C12 C40 108.5(5)
C13 C12 C41 108.8(5)
C11 C12 C41 110.5(4)
C40 C12 C41 106.2(4)
C14 C13 C5 115.6(5)
C14 C13 C12 120.8(5)
C5 C13 C12 123.6(5)
C13 C14 C15 125.4(5)
C13 C14 H14A 117.3
C15 C14 H14A 117.3
C14 C15 C3 116.1(5)
C14 C15 C16 120.7(4)
C3 C15 C16 123.2(5)
C15 C16 C17 112.3(4)
C15 C16 C43 110.9(4)
C17 C16 C43 108.1(4)
C15 C16 C42 108.4(4)
C17 C16 C42 109.2(4)
C43 C16 C42 107.8(4)
C18 C17 C2 117.1(5)
C18 C17 C16 121.1(4)
C2 C17 C16 121.7(4)
C17 C18 C19 125.1(5)
C17 C18 H18A 117.4
C19 C18 H18A 117.4
C18 C19 C34 115.7(5)
C18 C19 C20 121.1(4)
C34 C19 C20 123.1(5)
C21 C20 C45 110.0(4)
C21 C20 C19 111.8(4)
C45 C20 C19 109.0(4)
C21 C20 C44 108.6(4)
C45 C20 C44 108.2(4)
C19 C20 C44 109.1(4)
C22 C21 C33 116.9(5)
C22 C21 C20 121.3(4)
C33 C21 C20 121.8(5)
C21 C22 C23 126.1(5)
C21 C22 H22A 116.9
C23 C22 H22A 116.9
C22 C23 C31 116.0(5)
C22 C23 C24 121.3(5)
C31 C23 C24 122.7(5)
C23 C24 C25 112.3(5)
C23 C24 C47 109.6(5)
C25 C24 C47 110.9(5)
C23 C24 C46 109.0(5)
C25 C24 C46 109.2(5)
C47 C24 C46 105.7(5)
C26 C25 C30 117.2(5)
C26 C25 C24 120.9(5)
C30 C25 C24 121.9(5)
C27 C26 C25 125.0(6)
C27 C26 H26A 117.5
C25 C26 H26A 117.5
C26 C27 C28 115.9(6)
C26 C27 C48 123.3(6)
C28 C27 C48 120.8(6)
C29 C28 C27 121.5(6)
C29 C28 H28A 119.2
C27 C28 H28A 119.2
C28 C29 C30 121.9(6)
C28 C29 H29A 119.1
C30 C29 H29A 119.1
N3 C30 C29 121.6(5)
N3 C30 C25 119.9(5)
C29 C30 C25 118.5(6)
N3 C31 C32 120.7(5)
N3 C31 C23 119.5(5)
C32 C31 C23 119.8(5)
C31 C32 C33 122.1(5)
C31 C32 H32A 119.0
C33 C32 H32A 119.0
N4 C33 C32 119.6(4)
N4 C33 C21 121.3(5)
C32 C33 C21 119.1(5)
C1 C34 N4 119.6(4)
C1 C34 C19 121.7(5)
N4 C34 C19 118.6(5)
C1 C35 H35A 109.6
C1 C35 H35B 109.9
H35A C35 H35B 109.5
C1 C35 H35C 108.9
H35A C35 H35C 109.5
H35B C35 H35C 109.5
C38 C36 C37D 66.0(13)
C38 C36 C9 110.1(7)
C37D C36 C9 123.9(10)
C38 C36 C37 108.5(8)
C37D C36 C37 42.6(12)
C9 C36 C37 110.2(6)
C38 C36 C39D 136.0(18)
C37D C36 C39D 111.9(18)
C9 C36 C39D 106.1(19)
C37 C36 C39D 80.7(16)
C38 C36 C39 112.0(8)
C37D C36 C39 120.0(13)
C9 C36 C39 113.0(7)
C37 C36 C39 102.9(8)
C39D C36 C39 27.7(15)
C38 C36 C38D 44.2(13)
C37D C36 C38D 103.9(12)
C9 C36 C38D 107.0(13)
C37 C36 C38D 140.5(11)
C39D C36 C38D 101.6(16)
C39 C36 C38D 73.9(16)
C36 C37 H37A 110.6
C36 C37 H37B 109.3
H37A C37 H37B 109.5
C36 C37 H37C 108.5
H37A C37 H37C 109.5
H37B C37 H37C 109.5
C36 C37 H37D 114.9
H37A C37 H37D 129.5
H37B C37 H37D 34.7
H37C C37 H37D 75.6
C36 C38 H38A 113.7
C36 C38 H38B 109.8
H38A C38 H38B 109.5
C36 C38 H38C 104.7
H38A C38 H38C 109.5
H38B C38 H38C 109.5
C36 C38 H37E 87.3
H38A C38 H37E 94.7
H38B C38 H37E 36.4
H38C C38 H37E 144.9
C36 C38 H38E 111.7
H38A C38 H38E 93.1
H38B C38 H38E 118.2
H38C C38 H38E 16.4
H37E C38 H38E 154.3
C36 C39 H39A 110.3
C36 C39 H39B 111.3
H39A C39 H39B 109.5
C36 C39 H39C 106.8
H39A C39 H39C 109.5
H39B C39 H39C 109.5
C36 C39 H39D 96.1
H39A C39 H39D 130.7
H39B C39 H39D 21.6
H39C C39 H39D 101.1
C36 C39 H39F 114.4
H39A C39 H39F 87.2
H39B C39 H39F 121.1
H39C C39 H39F 22.3
H39D C39 H39F 119.3
C36 C37D H37B 96.7
C36 C37D H37C 99.6
H37B C37D H37C 79.6
C36 C37D H37D 119.2
H37B C37D H37D 25.6
H37C C37D H37D 65.8
C36 C37D H37E 102.0
H37B C37D H37E 105.7
H37C C37D H37E 156.8
H37D C37D H37E 109.5
C36 C37D H37F 106.8
H37B C37D H37F 131.8
H37C C37D H37F 55.7
H37D C37D H37F 109.5
H37E C37D H37F 109.5
C36 C38D H38C 110.9
C36 C38D H38D 101.5
H38C C38D H38D 109.8
C36 C38D H38E 102.0
H38C C38D H38E 9.5
H38D C38D H38E 109.5
C36 C38D H38F 124.1
H38C C38D H38F 100.9
H38D C38D H38F 109.5
H38E C38D H38F 109.5
C36 C39D H39B 96.3
C36 C39D H39C 134.2
H39B C39D H39C 104.0
C36 C39D H39D 90.3
H39B C39D H39D 9.7
H39C C39D H39D 113.5
C36 C39D H39E 116.2
H39B C39D H39E 113.1
H39C C39D H39E 92.9
H39D C39D H39E 109.5
C36 C39D H39F 119.8
H39B C39D H39F 99.8
H39C C39D H39F 17.0
H39D C39D H39F 109.5
H39E C39D H39F 109.5
C12 C40 H40A 109.5
C12 C40 H40B 109.6
H40A C40 H40B 109.5
C12 C40 H40C 109.3
H40A C40 H40C 109.5
H40B C40 H40C 109.5
C12 C41 H41A 109.5
C12 C41 H41B 109.5
H41A C41 H41B 109.5
C12 C41 H41C 109.4
H41A C41 H41C 109.5
H41B C41 H41C 109.5
C16 C42 H42A 109.4
C16 C42 H42B 109.7
H42A C42 H42B 109.5
C16 C42 H42C 109.2
H42A C42 H42C 109.5
H42B C42 H42C 109.5
C16 C43 H43A 109.5
C16 C43 H43B 109.3
H43A C43 H43B 109.5
C16 C43 H43C 109.6
H43A C43 H43C 109.5
H43B C43 H43C 109.5
C20 C44 H44A 109.4
C20 C44 H44B 109.5
H44A C44 H44B 109.5
C20 C44 H44C 109.6
H44A C44 H44C 109.5
H44B C44 H44C 109.5
C20 C45 H45A 109.4
C20 C45 H45B 109.5
H45A C45 H45B 109.5
C20 C45 H45C 109.5
H45A C45 H45C 109.5
H45B C45 H45C 109.5
C24 C46 H46A 109.5
C24 C46 H46B 109.4
H46A C46 H46B 109.5
C24 C46 H46C 109.5
H46A C46 H46C 109.5
H46B C46 H46C 109.5
C24 C47 H47A 109.3
C24 C47 H47B 109.7
H47A C47 H47B 109.5
C24 C47 H47C 109.4
H47A C47 H47C 109.5
H47B C47 H47C 109.5
C51D C48 C50 123.7(15)
C51D C48 C50D 118.5(13)
C50 C48 C50D 14.3(13)
C51D C48 C27 112.2(8)
C50 C48 C27 117.1(12)
C50D C48 C27 112.7(12)
C51D C48 C49 59.5(8)
C50 C48 C49 115.4(11)
C50D C48 C49 126.2(13)
C27 C48 C49 116.4(7)
C51D C48 C51 41.4(7)
C50 C48 C51 100.4(11)
C50D C48 C51 88.7(12)
C27 C48 C51 103.3(7)
C49 C48 C51 99.9(8)
C51D C48 C49D 104.5(9)
C50 C48 C49D 86.5(10)
C50D C48 C49D 100.8(10)
C27 C48 C49D 106.3(8)
C49 C48 C49D 45.4(7)
C51 C48 C49D 142.2(9)
C48 C49 H49A 110.7
C48 C49 H49B 107.4
H49A C49 H49B 109.5
C48 C49 H49C 110.2
H49A C49 H49C 109.5
H49B C49 H49C 109.5
C48 C49 H49E 93.5
H49A C49 H49E 154.3
H49B C49 H49E 52.6
H49C C49 H49E 67.6
C48 C49 H49F 101.9
H49A C49 H49F 95.9
H49B C49 H49F 18.6
H49C C49 H49F 127.4
H49E C49 H49F 69.9
C48 C49 H51E 78.6
H49A C49 H51E 38.0
H49B C49 H51E 141.0
H49C C49 H51E 103.8
H49E C49 H51E 165.8
H49F C49 H51E 123.1
C48 C49 H51F 82.2
H49A C49 H51F 87.4
H49B C49 H51F 155.0
H49C C49 H51F 46.0
H49E C49 H51F 104.8
H49F C49 H51F 173.4
H51E C49 H51F 62.6
C48 C50 H50A 107.4
C48 C50 H50B 112.0
H50A C50 H50B 109.5
C48 C50 H50C 109.0
H50A C50 H50C 109.5
H50B C50 H50C 109.5
C48 C50 H50D 92.8
H50A C50 H50D 23.4
H50B C50 H50D 99.7
H50C C50 H50D 132.5
C48 C50 H50E 113.5
H50A C50 H50E 98.2
H50B C50 H50E 11.9
H50C C50 H50E 118.3
H50D C50 H50E 87.8
C48 C50 H50F 120.2
H50A C50 H50F 65.3
H50B C50 H50F 126.7
H50C C50 H50F 44.3
H50D C50 H50F 88.3
H50E C50 H50F 126.2
C48 C51 H51A 110.3
C48 C51 H51B 108.8
H51A C51 H51B 109.5
C48 C51 H51C 109.4
H51A C51 H51C 109.5
H51B C51 H51C 109.5
C48 C51 H51D 119.7
H51A C51 H51D 124.9
H51B C51 H51D 34.3
H51C C51 H51D 75.2
C48 C49D H49B 109.1
C48 C49D H49D 108.2
H49B C49D H49D 132.3
C48 C49D H49E 110.4
H49B C49D H49E 83.9
H49D C49D H49E 109.5
C48 C49D H49F 109.8
H49B C49D H49F 28.5
H49D C49D H49F 109.5
H49E C49D H49F 109.5
C48 C50D H50A 130.3
C48 C50D H50B 102.4
H50A C50D H50B 124.7
C48 C50D H50C 93.1
H50A C50D H50C 106.1
H50B C50D H50C 83.3
C48 C50D H50D 109.7
H50A C50D H50D 36.9
H50B C50D H50D 118.0
H50C C50D H50D 142.8
C48 C50D H50E 106.8
H50A C50D H50E 118.1
H50B C50D H50E 8.5
H50C C50D H50E 90.4
H50D C50D H50E 109.5
C48 C50D H50F 111.8
H50A C50D H50F 72.9
H50B C50D H50F 105.3
H50C C50D H50F 33.4
H50D C50D H50F 109.5
H50E C50D H50F 109.5
C48 C51D H49A 89.9
C48 C51D H51B 111.9
H49A C51D H51B 122.9
C48 C51D H51C 99.4
H49A C51D H51C 154.2
H51B C51D H51C 75.8
C48 C51D H51D 110.7
H49A C51D H51D 150.5
H51B C51D H51D 30.3
H51C C51D H51D 45.5
C48 C51D H51E 110.2
H49A C51D H51E 41.6
H51B C51D H51E 81.4
H51C C51D H51E 147.8
H51D C51D H51E 109.5
C48 C51D H51F 107.5
H49A C51D H51F 82.5
H51B C51D H51F 132.1
H51C C51D H51F 71.8
H51D C51D H51F 109.5
H51E C51D H51F 109.5

loop_
_geom_bond_atom_site_label_1
_geom_bond_atom_site_label_2
_geom_bond_distance
N1 C3 1.373(6)
N1 C2 1.393(6)
N1 H1A 0.8800
N2 C5 1.390(7)
N2 C6 1.391(7)
N2 H2A 0.8800
N3 C31 1.368(7)
N3 C30 1.388(7)
N3 H3A 0.8800
N4 C33 1.377(6)
N4 C34 1.401(6)
N4 H4A 0.8800
C1 C34 1.387(7)
C1 C2 1.391(7)
C1 C35 1.513(6)
C2 C17 1.434(6)
C3 C4 1.387(7)
C3 C15 1.425(6)
C4 C5 1.353(7)
C4 H4B 0.9500
C5 C13 1.435(6)
C6 C7 1.396(8)
C6 C11 1.407(7)
C7 C8 1.365(8)
C7 H7A 0.9500
C8 C9 1.408(8)
C8 H8A 0.9500
C9 C10 1.374(8)
C9 C36 1.527(10)
C10 C11 1.400(8)
C10 H10A 0.9500
C11 C12 1.531(8)
C12 C13 1.511(8)
C12 C40 1.547(7)
C12 C41 1.567(7)
C13 C14 1.392(7)
C14 C15 1.395(7)
C14 H14A 0.9500
C15 C16 1.500(7)
C16 C17 1.529(7)
C16 C43 1.530(6)
C16 C42 1.562(6)
C17 C18 1.376(7)
C18 C19 1.395(7)
C18 H18A 0.9500
C19 C34 1.422(6)
C19 C20 1.533(7)
C20 C21 1.517(7)
C20 C45 1.527(6)
C20 C44 1.536(6)
C21 C22 1.377(7)
C21 C33 1.413(6)
C22 C23 1.387(7)
C22 H22A 0.9500
C23 C31 1.422(6)
C23 C24 1.511(8)
C24 C25 1.511(8)
C24 C47 1.533(8)
C24 C46 1.559(7)
C25 C26 1.390(8)
C25 C30 1.421(7)
C26 C27 1.372(8)
C26 H26A 0.9500
C27 C28 1.420(8)
C27 C48 1.513(10)
C28 C29 1.348(8)
C28 H28A 0.9500
C29 C30 1.401(7)
C29 H29A 0.9500
C31 C32 1.384(8)
C32 C33 1.405(7)
C32 H32A 0.9500
C35 H35A 0.9600
C35 H35B 0.9600
C35 H35C 0.9600
C36 C38 1.499(10)
C36 C37D 1.509(15)
C36 C37 1.553(10)
C36 C39D 1.555(16)
C36 C39 1.570(10)
C36 C38D 1.596(15)
C37 H37A 0.9600
C37 H37B 0.9600
C37 H37C 0.9600
C37 H37D 0.9665
C38 H38A 0.9600
C38 H38B 0.9600
C38 H38C 0.9600
C38 H37E 1.3209
C38 H38E 0.9180
C39 H39A 0.9600
C39 H39B 0.9600
C39 H39C 0.9600
C39 H39D 0.7937
C39 H39F 1.0185
C37D H37B 1.2635
C37D H37C 1.1842
C37D H37D 0.9600
C37D H37E 0.9600
C37D H37F 0.9600
C38D H38C 0.7260
C38D H38D 0.9600
C38D H38E 0.9600
C38D H38F 0.9600
C39D H39B 1.2766
C39D H39C 0.6514
C39D H39D 0.9600
C39D H39E 0.9600
C39D H39F 0.9600
C40 H40A 0.9600
C40 H40B 0.9600
C40 H40C 0.9600
C41 H41A 0.9600
C41 H41B 0.9600
C41 H41C 0.9600
C42 H42A 0.9600
C42 H42B 0.9600
C42 H42C 0.9600
C43 H43A 0.9600
C43 H43B 0.9600
C43 H43C 0.9600
C44 H44A 0.9600
C44 H44B 0.9600
C44 H44C 0.9600
C45 H45A 0.9600
C45 H45B 0.9600
C45 H45C 0.9600
C46 H46A 0.9600
C46 H46B 0.9600
C46 H46C 0.9600
C47 H47A 0.9600
C47 H47B 0.9600
C47 H47C 0.9600
C48 C51D 1.421(10)
C48 C50 1.476(12)
C48 C50D 1.499(13)
C48 C49 1.526(11)
C48 C51 1.621(12)
C48 C49D 1.647(12)
C49 H49A 0.9600
C49 H49B 0.9600
C49 H49C 0.9601
C49 H49E 1.4607
C49 H49F 1.2591
C49 H51E 1.5832
C49 H51F 1.4223
C50 H50A 0.9600
C50 H50B 0.9600
C50 H50C 0.9600
C50 H50D 1.3288
C50 H50E 0.8845
C50 H50F 0.8730
C51 H51A 0.9600
C51 H51B 0.9600
C51 H51C 0.9600
C51 H51D 0.5828
C49D H49B 0.7667
C49D H49D 0.9600
C49D H49E 0.9600
C49D H49F 0.9600
C50D H50A 0.6561
C50D H50B 1.0985
C50D H50C 1.2537
C50D H50D 0.9600
C50D H50E 0.9600
C50D H50F 0.9600
C51D H49A 1.5089
C51D H51B 1.1477
C51D H51C 1.3855
C51D H51D 0.9600
C51D H51E 0.9600
C51D H51F 0.9600

loop_
_geom_torsion_atom_site_label_1
_geom_torsion_atom_site_label_2
_geom_torsion_atom_site_label_3
_geom_torsion_atom_site_label_4
_geom_torsion
C34 C1 C2 N1 174.6(4)
C35 C1 C2 N1 -0.8(6)
C34 C1 C2 C17 -2.2(6)
C35 C1 C2 C17 -177.5(4)
C3 N1 C2 C1 176.0(4)
C3 N1 C2 C17 -7.3(6)
C2 N1 C3 C4 -175.2(4)
C2 N1 C3 C15 6.6(6)
N1 C3 C4 C5 179.6(4)
C15 C3 C4 C5 -2.3(7)
C3 C4 C5 N2 -178.3(4)
C3 C4 C5 C13 1.4(7)
C6 N2 C5 C4 176.5(5)
C6 N2 C5 C13 -3.2(7)
C5 N2 C6 C7 -178.4(5)
C5 N2 C6 C11 3.6(7)
N2 C6 C7 C8 -177.9(5)
C11 C6 C7 C8 0.2(8)
C6 C7 C8 C9 2.3(9)
C7 C8 C9 C10 -2.7(9)
C7 C8 C9 C36 178.5(6)
C8 C9 C10 C11 0.6(9)
C36 C9 C10 C11 179.5(5)
C9 C10 C11 C6 1.8(8)
C9 C10 C11 C12 179.5(5)
N2 C6 C11 C10 175.9(5)
C7 C6 C11 C10 -2.2(7)
N2 C6 C11 C12 -1.8(7)
C7 C6 C11 C12 -179.8(5)
C10 C11 C12 C13 -177.7(5)
C6 C11 C12 C13 -0.2(6)
C10 C11 C12 C40 59.7(6)
C6 C11 C12 C40 -122.7(5)
C10 C11 C12 C41 -56.3(7)
C6 C11 C12 C41 121.3(5)
C4 C5 C13 C14 -0.1(6)
N2 C5 C13 C14 179.6(4)
C4 C5 C13 C12 -178.7(4)
N2 C5 C13 C12 1.0(7)
C11 C12 C13 C14 -178.0(4)
C40 C12 C13 C14 -56.8(6)
C41 C12 C13 C14 59.6(6)
C11 C12 C13 C5 0.5(6)
C40 C12 C13 C5 121.7(5)
C41 C12 C13 C5 -121.9(5)
C5 C13 C14 C15 -0.3(7)
C12 C13 C14 C15 178.3(4)
C13 C14 C15 C3 -0.5(7)
C13 C14 C15 C16 -179.6(4)
N1 C3 C15 C14 179.9(4)
C4 C3 C15 C14 1.7(6)
N1 C3 C15 C16 -1.0(6)
C4 C3 C15 C16 -179.1(4)
C14 C15 C16 C17 175.9(4)
C3 C15 C16 C17 -3.3(6)
C14 C15 C16 C43 54.8(6)
C3 C15 C16 C43 -124.3(5)
C14 C15 C16 C42 -63.3(5)
C3 C15 C16 C42 117.6(4)
C1 C2 C17 C18 1.0(6)
N1 C2 C17 C18 -175.8(4)
C1 C2 C17 C16 179.1(4)
N1 C2 C17 C16 2.3(6)
C15 C16 C17 C18 -179.4(4)
C43 C16 C17 C18 -56.8(5)
C42 C16 C17 C18 60.2(5)
C15 C16 C17 C2 2.6(5)
C43 C16 C17 C2 125.2(4)
C42 C16 C17 C2 -117.8(4)
C2 C17 C18 C19 0.8(7)
C16 C17 C18 C19 -177.3(4)
C17 C18 C19 C34 -1.3(7)
C17 C18 C19 C20 177.0(4)
C18 C19 C20 C21 -178.9(4)
C34 C19 C20 C21 -0.7(6)
C18 C19 C20 C45 59.3(6)
C34 C19 C20 C45 -122.5(5)
C18 C19 C20 C44 -58.7(6)
C34 C19 C20 C44 119.5(5)
C45 C20 C21 C22 -57.8(6)
C19 C20 C21 C22 -179.0(4)
C44 C20 C21 C22 60.5(6)
C45 C20 C21 C33 123.4(5)
C19 C20 C21 C33 2.2(6)
C44 C20 C21 C33 -118.3(5)
C33 C21 C22 C23 0.7(7)
C20 C21 C22 C23 -178.1(4)
C21 C22 C23 C31 0.6(7)
C21 C22 C23 C24 -178.1(5)
C22 C23 C24 C25 -179.5(5)
C31 C23 C24 C25 1.8(7)
C22 C23 C24 C47 -55.8(6)
C31 C23 C24 C47 125.5(5)
C22 C23 C24 C46 59.3(6)
C31 C23 C24 C46 -119.3(5)
C23 C24 C25 C26 179.9(5)
C47 C24 C25 C26 56.9(7)
C46 C24 C25 C26 -59.2(7)
C23 C24 C25 C30 -2.3(7)
C47 C24 C25 C30 -125.2(6)
C46 C24 C25 C30 118.7(6)
C30 C25 C26 C27 0.6(9)
C24 C25 C26 C27 178.6(5)
C25 C26 C27 C28 -1.0(9)
C25 C26 C27 C48 -178.2(6)
C26 C27 C28 C29 1.7(9)
C48 C27 C28 C29 178.9(6)
C27 C28 C29 C30 -2.0(9)
C31 N3 C30 C29 179.0(5)
C31 N3 C30 C25 -2.3(7)
C28 C29 C30 N3 -179.8(5)
C28 C29 C30 C25 1.5(8)
C26 C25 C30 N3 -179.5(5)
C24 C25 C30 N3 2.6(7)
C26 C25 C30 C29 -0.8(7)
C24 C25 C30 C29 -178.7(5)
C30 N3 C31 C32 -178.2(5)
C30 N3 C31 C23 1.9(7)
C22 C23 C31 N3 179.6(5)
C24 C23 C31 N3 -1.7(7)
C22 C23 C31 C32 -0.3(7)
C24 C23 C31 C32 178.4(5)
N3 C31 C32 C33 178.7(4)
C23 C31 C32 C33 -1.4(7)
C34 N4 C33 C32 -180.0(4)
C34 N4 C33 C21 -2.8(6)
C31 C32 C33 N4 180.0(4)
C31 C32 C33 C21 2.7(7)
C22 C21 C33 N4 -179.5(4)
C20 C21 C33 N4 -0.6(6)
C22 C21 C33 C32 -2.3(6)
C20 C21 C33 C32 176.5(4)
C2 C1 C34 N4 -174.2(4)
C35 C1 C34 N4 1.3(6)
C2 C1 C34 C19 1.6(6)
C35 C1 C34 C19 177.2(4)
C33 N4 C34 C1 -179.8(4)
C33 N4 C34 C19 4.3(6)
C18 C19 C34 C1 0.0(6)
C20 C19 C34 C1 -178.2(4)
C18 C19 C34 N4 175.9(4)
C20 C19 C34 N4 -2.3(6)
C10 C9 C36 C38 -100.6(9)
C8 C9 C36 C38 78.2(9)
C10 C9 C36 C37D -174.5(17)
C8 C9 C36 C37D 4.3(18)
C10 C9 C36 C37 139.8(7)
C8 C9 C36 C37 -41.5(9)
C10 C9 C36 C39D 53.9(18)
C8 C9 C36 C39D -127.3(17)
C10 C9 C36 C39 25.3(10)
C8 C9 C36 C39 -155.9(8)
C10 C9 C36 C38D -54.0(17)
C8 C9 C36 C38D 124.8(16)
C26 C27 C48 C51D 69.4(11)
C28 C27 C48 C51D -107.6(10)
C26 C27 C48 C50 -138.8(11)
C28 C27 C48 C50 44.3(13)
C26 C27 C48 C50D -153.8(11)
C28 C27 C48 C50D 29.2(13)
C26 C27 C48 C49 3.6(12)
C28 C27 C48 C49 -173.4(9)
C26 C27 C48 C51 112.0(8)
C28 C27 C48 C51 -65.0(8)
C26 C27 C48 C49D -44.3(9)
C28 C27 C48 C49D 138.7(7)
